data_4065794
loop_
_publ_author_name
'Alm\'assy, Ambroz'
'Nagy, Csilla E.'
'B\'enyei, Attila C.'
'Jo\'o, Ferenc'

_publ_section_title
;
 Novel Sulfonated N-Heterocyclic Carbene Gold(I) Complexes: Homogeneous
 Gold Catalysis for the Hydration of Terminal Alkynes in Aqueous Media
;
_journal_issue 11
_journal_name_full Organometallics
_journal_page_first 2484
_journal_paper_doi 10.1021/om1001292
_journal_volume 29
_journal_year 2010
_chemical_formula_moiety 'C14 H28 Au1 N4 Na3 O16 S4'
_chemical_formula_sum 'C14 H28 Au N4 Na3 O16 S4'
_chemical_formula_weight 902.58
_space_group_IT_number 2
_symmetry_cell_setting triclinic
_symmetry_space_group_name_Hall '-P 1'
_symmetry_space_group_name_H-M 'P -1'
_audit_creation_date 2008-07-01T09:55:29-00:00
_audit_creation_method 'WinGX routine CIF_UPDATE'
_cell_angle_alpha 105.027(10)
_cell_angle_beta 97.045(10)
_cell_angle_gamma 95.592(10)
_cell_formula_units_Z 1
_cell_length_a 5.5943(10)
_cell_length_b 9.6469(10)
_cell_length_c 13.5881(10)
_cell_measurement_reflns_used 25
_cell_measurement_temperature 293(2)
_cell_measurement_theta_max 17.66
_cell_measurement_theta_min 6.24
_cell_volume 696.47(16)
_computing_cell_refinement 'MACH3/PC (Enraf Nonius, 199)'
_computing_data_collection 'MACH3/PC (Enraf Nonius, 1996)'
_computing_data_reduction 'XCAD4 (Harms & Wocadlo, 1995)'
_computing_molecular_graphics 'Ortep-3 for Windows (Farrugia, 1997)'
_computing_publication_material 'WinGX publication routines (Farrugia, 1999)'
_computing_structure_refinement 'SHELXL-97 (Sheldrick, 1997)'
_computing_structure_solution 'SIR92 (Giacovazzo et al, 1993)'
_diffrn_ambient_temperature 293(2)
_diffrn_measured_fraction_theta_full 0.999
_diffrn_measured_fraction_theta_max 0.999
_diffrn_measurement_device '\k-geometry diffractometer'
_diffrn_measurement_device_type 'Bruker Nonius MACH3'
_diffrn_measurement_method 'non-profiled omega/2theta scans'
_diffrn_radiation_probe x-ray
_diffrn_radiation_type MoK\a
_diffrn_radiation_wavelength 0.71073
_diffrn_reflns_av_R_equivalents 0
_diffrn_reflns_limit_h_max 6
_diffrn_reflns_limit_h_min 0
_diffrn_reflns_limit_k_max 11
_diffrn_reflns_limit_k_min -11
_diffrn_reflns_limit_l_max 15
_diffrn_reflns_limit_l_min -16
_diffrn_reflns_number 2547
_diffrn_reflns_theta_full 25.33
_diffrn_reflns_theta_max 25.33
_diffrn_reflns_theta_min 2.21
_diffrn_standards_decay_% -10
_diffrn_standards_interval_count 140
_diffrn_standards_interval_time 60
_diffrn_standards_number 3
_exptl_absorpt_coefficient_mu 5.708
_exptl_absorpt_correction_T_max 0.3081
_exptl_absorpt_correction_T_min 0.1543
_exptl_absorpt_correction_type psi-scan
_exptl_absorpt_process_details
;
North A.C.T., Phillips D.C. & Mathews F.S. (1968) Acta. Cryst. A24, 351
Number of psi-scan sets used was   3
Theta correction was applied.
Averaged transmission function was used.
Fourier smoothing - Window value   5
;
_exptl_crystal_colour orange
_exptl_crystal_density_diffrn 2.152
_exptl_crystal_density_method 'not measured'
_exptl_crystal_description prism
_exptl_crystal_F_000 444
_exptl_crystal_size_max 0.3
_exptl_crystal_size_mid 0.25
_exptl_crystal_size_min 0.2
_refine_diff_density_max 7.56
_refine_diff_density_min -5.242
_refine_ls_extinction_method none
_refine_ls_goodness_of_fit_ref 1.175
_refine_ls_hydrogen_treatment mixed
_refine_ls_matrix_type full
_refine_ls_number_parameters 207
_refine_ls_number_reflns 2547
_refine_ls_number_restraints 4
_refine_ls_restrained_S_all 1.174
_refine_ls_R_factor_gt 0.0711
_refine_ls_shift/su_max 0
_refine_ls_structure_factor_coef Fsqd
_refine_ls_weighting_details 'calc w=1/[\s^2^(Fo^2^)+(0.1490P)^2^+0.0000P] where P=(Fo^2^+2Fc^2^)/3'
_refine_ls_weighting_scheme calc
_refine_ls_wR_factor_ref 0.1753
_reflns_number_gt 2534
_reflns_number_total 2547
_reflns_threshold_expression >2sigma(I)
_cod_data_source_file om1001292_si_003.cif
_cod_data_source_block 5a
_cod_original_cell_volume 696.47(15)
_cod_database_code 4065794

loop_
_symmetry_equiv_pos_as_xyz
'x, y, z'
'-x, -y, -z'

loop_
_atom_site_label
_atom_site_type_symbol
_atom_site_fract_x
_atom_site_fract_y
_atom_site_fract_z
_atom_site_U_iso_or_equiv
_atom_site_adp_type
_atom_site_occupancy
_atom_site_calc_flag
_atom_site_refinement_flags
C2 C 0.7890(17) 0.1611(10) 0.0154(7) 0.0237(18) Uani 1 d .
C4 C 0.6436(19) 0.3666(12) 0.0768(8) 0.032(2) Uani 1 d .
H4 H 0.6231 0.4546 0.121 0.039 Uiso 1 calc .
C5 C 0.5265(19) 0.3079(12) -0.0202(8) 0.031(2) Uani 1 d .
H5 H 0.4053 0.3446 -0.0551 0.038 Uiso 1 calc .
C11 C 0.5417(16) 0.0815(11) -0.1580(7) 0.0247(19) Uani 1 d .
H11A H 0.3691 0.0499 -0.1643 0.03 Uiso 1 calc R
H11B H 0.6251 -0.0031 -0.1637 0.03 Uiso 1 calc R
C12 C 0.5855(16) 0.1458(11) -0.2467(7) 0.0264(19) Uani 1 d .
H12A H 0.5273 0.2394 -0.234 0.032 Uiso 1 calc R
H12B H 0.4896 0.0834 -0.3097 0.032 Uiso 1 calc R
C31 C 0.9405(17) 0.2912(11) 0.1988(7) 0.0255(18) Uani 1 d .
H31A H 0.99 0.199 0.203 0.031 Uiso 1 calc R
H31B H 0.8411 0.3219 0.2521 0.031 Uiso 1 calc R
C32 C 1.1635(18) 0.4020(12) 0.2173(8) 0.031(2) Uani 1 d .
H32A H 1.1126 0.4945 0.2151 0.038 Uiso 1 calc R
H32B H 1.2585 0.3727 0.1622 0.038 Uiso 1 calc R
N1 N 0.6241(14) 0.1822(8) -0.0570(6) 0.0231(15) Uani 1 d .
N3 N 0.7983(15) 0.2731(9) 0.0985(6) 0.0265(16) Uani 1 d .
O1 O 1.1619(14) -0.1760(9) -0.4088(6) 0.0353(16) Uani 1 d D
O2 O 1.3485(15) 0.1622(9) -0.4951(7) 0.0372(17) Uani 1 d D
O11 O 0.8834(17) 0.2008(10) -0.3649(6) 0.045(2) Uani 1 d .
O12 O 0.9753(16) 0.0289(9) -0.2704(8) 0.047(2) Uani 1 d .
O13 O 1.0242(15) 0.2839(9) -0.1810(6) 0.0395(18) Uani 1 d .
O21 O 1.4141(14) 0.2793(8) 0.3357(6) 0.0357(16) Uani 1 d .
O22 O 1.2045(14) 0.4760(8) 0.4177(6) 0.0334(16) Uani 1 d .
O23 O 1.5573(14) 0.5250(10) 0.3374(6) 0.0409(18) Uani 1 d .
Na1 Na 1 0 -0.5 0.0363(13) Uani 1 d S
Na2 Na 1.0872(7) 0.3583(4) -0.4483(3) 0.0305(8) Uani 1 d .
S1 S 0.8924(4) 0.1684(2) -0.26575(18) 0.0245(5) Uani 1 d .
S2 S 1.3495(4) 0.4235(3) 0.33723(18) 0.0247(5) Uani 1 d .
Au1 Au 1 0 0 0.0238(2) Uani 1 d S
H11 H 1.09(2) -0.134(12) -0.362(7) 0.029 Uiso 1 d D
H12 H 1.011(6) -0.200(12) -0.432(9) 0.029 Uiso 1 d D
H21 H 1.478(19) 0.191(18) -0.453(11) 0.06(5) Uiso 1 d D
H22 H 1.202(15) 0.18(2) -0.487(17) 0.09(7) Uiso 1 d D

loop_
_atom_site_aniso_label
_atom_site_aniso_U_11
_atom_site_aniso_U_22
_atom_site_aniso_U_33
_atom_site_aniso_U_23
_atom_site_aniso_U_13
_atom_site_aniso_U_12
C2 0.016(5) 0.037(5) 0.016(4) 0.005(3) 0.001(3) 0.003(4)
C4 0.018(5) 0.046(5) 0.029(5) 0.002(4) 0.003(4) 0.011(4)
C5 0.015(5) 0.051(6) 0.029(5) 0.010(4) 0.006(4) 0.014(4)
C11 0.004(4) 0.047(5) 0.021(4) 0.008(4) -0.003(3) -0.001(3)
C12 0.008(4) 0.050(5) 0.020(4) 0.007(4) 0.002(3) 0.002(4)
C31 0.012(4) 0.040(5) 0.021(4) 0.007(4) -0.002(3) -0.005(4)
C32 0.015(5) 0.052(6) 0.027(5) 0.012(4) 0.001(4) -0.002(4)
N1 0.013(4) 0.035(4) 0.022(4) 0.007(3) 0.004(3) 0.006(3)
N3 0.016(4) 0.041(4) 0.021(4) 0.006(3) 0.001(3) 0.006(3)
O1 0.020(4) 0.057(4) 0.026(4) 0.006(3) 0.004(3) 0.005(3)
O2 0.016(4) 0.055(4) 0.039(4) 0.012(4) 0.006(3) 0.001(3)
O11 0.037(5) 0.069(5) 0.027(4) 0.012(4) 0.011(3) -0.005(4)
O12 0.026(4) 0.044(4) 0.068(6) 0.009(4) 0.011(4) 0.011(3)
O13 0.019(4) 0.050(4) 0.037(4) -0.002(3) -0.006(3) -0.009(3)
O21 0.019(4) 0.047(4) 0.038(4) 0.006(3) -0.003(3) 0.011(3)
O22 0.022(4) 0.050(4) 0.025(4) 0.005(3) 0.003(3) 0.007(3)
O23 0.016(4) 0.062(5) 0.038(4) 0.011(4) -0.003(3) -0.010(3)
Na1 0.022(3) 0.041(3) 0.043(3) 0.009(3) 0.004(3) 0.000(2)
Na2 0.0162(19) 0.0380(19) 0.033(2) 0.0037(16) 0.0051(16) -0.0008(15)
S1 0.0090(11) 0.0377(12) 0.0236(11) 0.0032(9) 0.0036(9) 0.0007(9)
S2 0.0068(10) 0.0411(12) 0.0230(11) 0.0053(9) 0.0001(8) 0.0000(9)
Au1 0.0107(3) 0.0369(4) 0.0214(3) 0.0042(2) -0.0017(2) 0.0065(2)

loop_
_atom_type_symbol
_atom_type_description
_atom_type_scat_dispersion_real
_atom_type_scat_dispersion_imag
_atom_type_scat_source
C C 0.0033 0.0016 'International Tables Vol C Tables 4.2.6.8 and 6.1.1.4'
H H 0 0 'International Tables Vol C Tables 4.2.6.8 and 6.1.1.4'
N N 0.0061 0.0033 'International Tables Vol C Tables 4.2.6.8 and 6.1.1.4'
O O 0.0106 0.006 'International Tables Vol C Tables 4.2.6.8 and 6.1.1.4'
Na Na 0.0362 0.0249 'International Tables Vol C Tables 4.2.6.8 and 6.1.1.4'
S S 0.1246 0.1234 'International Tables Vol C Tables 4.2.6.8 and 6.1.1.4'
Au Au -2.0133 8.8022 'International Tables Vol C Tables 4.2.6.8 and 6.1.1.4'

loop_
_geom_angle_atom_site_label_1
_geom_angle_atom_site_label_2
_geom_angle_atom_site_label_3
_geom_angle
_geom_angle_site_symmetry_1
_geom_angle_site_symmetry_3
N1 C2 N3 106.1(8) . .
N1 C2 Au1 127.1(7) . .
N3 C2 Au1 126.7(7) . .
C5 C4 N3 107.5(9) . .
C5 C4 H4 126.2 . .
N3 C4 H4 126.2 . .
C4 C5 N1 105.7(9) . .
C4 C5 H5 127.2 . .
N1 C5 H5 127.2 . .
N1 C11 C12 113.4(8) . .
N1 C11 H11A 108.9 . .
C12 C11 H11A 108.9 . .
N1 C11 H11B 108.9 . .
C12 C11 H11B 108.9 . .
H11A C11 H11B 107.7 . .
C11 C12 S1 114.8(7) . .
C11 C12 H12A 108.6 . .
S1 C12 H12A 108.6 . .
C11 C12 H12B 108.6 . .
S1 C12 H12B 108.6 . .
H12A C12 H12B 107.5 . .
N3 C31 C32 111.2(8) . .
N3 C31 H31A 109.4 . .
C32 C31 H31A 109.4 . .
N3 C31 H31B 109.4 . .
C32 C31 H31B 109.4 . .
H31A C31 H31B 108 . .
C31 C32 S2 113.0(7) . .
C31 C32 H32A 109 . .
S2 C32 H32A 109 . .
C31 C32 H32B 109 . .
S2 C32 H32B 109 . .
H32A C32 H32B 107.8 . .
C2 N1 C5 110.8(8) . .
C2 N1 C11 125.1(8) . .
C5 N1 C11 123.9(8) . .
C2 N3 C4 109.9(8) . .
C2 N3 C31 125.7(8) . .
C4 N3 C31 124.3(9) . .
Na2 O1 Na1 84.2(3) 2_754 .
Na2 O1 H11 115(9) 2_754 .
Na1 O1 H11 84(9) . .
Na2 O1 H12 44(9) 2_754 .
Na1 O1 H12 69(8) . .
H11 O1 H12 73(10) . .
Na1 O2 Na2 86.0(3) . .
Na1 O2 H21 133(10) . .
Na2 O2 H21 105(10) . .
Na1 O2 H22 49(10) . .
Na2 O2 H22 37(10) . .
H21 O2 H22 130(10) . .
S1 O11 Na2 141.1(5) . .
S1 O11 Na1 112.2(5) . .
Na2 O11 Na1 85.2(3) . .
S2 O22 Na2 137.0(5) . 2_765
S2 O22 Na2 128.0(5) . 1_556
Na2 O22 Na2 92.9(3) 2_765 1_556
S2 O23 Na2 137.9(5) . 2_865
O2 Na1 O2 180.0000(10) 2_754 .
O2 Na1 O11 93.9(3) 2_754 .
O2 Na1 O11 86.1(3) . .
O2 Na1 O11 86.1(3) 2_754 2_754
O2 Na1 O11 93.9(3) . 2_754
O11 Na1 O11 180.000(2) . 2_754
O2 Na1 O1 76.4(3) 2_754 .
O2 Na1 O1 103.6(3) . .
O11 Na1 O1 106.6(3) . .
O11 Na1 O1 73.4(3) 2_754 .
O2 Na1 O1 103.6(3) 2_754 2_754
O2 Na1 O1 76.4(3) . 2_754
O11 Na1 O1 73.4(3) . 2_754
O11 Na1 O1 106.6(3) 2_754 2_754
O1 Na1 O1 180.000(2) . 2_754
O2 Na1 Na2 131.2(2) 2_754 .
O2 Na1 Na2 48.8(2) . .
O11 Na1 Na2 46.2(2) . .
O11 Na1 Na2 133.8(2) 2_754 .
O1 Na1 Na2 133.29(19) . .
O1 Na1 Na2 46.71(19) 2_754 .
O2 Na1 Na2 48.8(2) 2_754 2_754
O2 Na1 Na2 131.2(2) . 2_754
O11 Na1 Na2 133.8(2) . 2_754
O11 Na1 Na2 46.2(2) 2_754 2_754
O1 Na1 Na2 46.71(19) . 2_754
O1 Na1 Na2 133.29(19) 2_754 2_754
Na2 Na1 Na2 180.0000(10) . 2_754
O2 Na1 S1 84.8(2) 2_754 .
O2 Na1 S1 95.2(2) . .
O11 Na1 S1 23.9(2) . .
O11 Na1 S1 156.1(2) 2_754 .
O1 Na1 S1 83.05(18) . .
O1 Na1 S1 96.95(18) 2_754 .
Na2 Na1 S1 66.58(8) . .
Na2 Na1 S1 113.42(8) 2_754 .
O2 Na1 S1 95.2(2) 2_754 2_754
O2 Na1 S1 84.8(2) . 2_754
O11 Na1 S1 156.1(2) . 2_754
O11 Na1 S1 23.9(2) 2_754 2_754
O1 Na1 S1 96.95(18) . 2_754
O1 Na1 S1 83.05(18) 2_754 2_754
Na2 Na1 S1 113.42(8) . 2_754
Na2 Na1 S1 66.58(8) 2_754 2_754
S1 Na1 S1 180.0000(10) . 2_754
O2 Na1 H11 71(3) 2_754 .
O2 Na1 H11 109(3) . .
O11 Na1 H11 88.4(12) . .
O11 Na1 H11 91.6(12) 2_754 .
O1 Na1 H11 19.2(8) . .
O1 Na1 H11 160.8(8) 2_754 .
Na2 Na1 H11 123(2) . .
Na2 Na1 H11 57(2) 2_754 .
S1 Na1 H11 64.6(11) . .
S1 Na1 H11 115.4(11) 2_754 .
O2 Na1 H12 56.7(6) 2_754 .
O2 Na1 H12 123.3(6) . .
O11 Na1 H12 107(3) . .
O11 Na1 H12 73(3) 2_754 .
O1 Na1 H12 19.8(5) . .
O1 Na1 H12 160.2(5) 2_754 .
Na2 Na1 H12 146(3) . .
Na2 Na1 H12 34(3) 2_754 .
S1 Na1 H12 83(3) . .
S1 Na1 H12 97(3) 2_754 .
H11 Na1 H12 23(3) . .
O2 Na1 H22 160(2) 2_754 .
O2 Na1 H22 20(2) . .
O11 Na1 H22 70(4) . .
O11 Na1 H22 110(4) 2_754 .
O1 Na1 H22 118(5) . .
O1 Na1 H22 62(5) 2_754 .
Na2 Na1 H22 29(3) . .
Na2 Na1 H22 151(3) 2_754 .
S1 Na1 H22 84(6) . .
S1 Na1 H22 96(6) 2_754 .
H11 Na1 H22 118(7) . .
H12 Na1 H22 138(5) . .
O23 Na2 O22 105.6(3) 2_865 2_765
O23 Na2 O11 107.1(3) 2_865 .
O22 Na2 O11 91.8(3) 2_765 .
O23 Na2 O1 156.6(4) 2_865 2_754
O22 Na2 O1 97.2(3) 2_765 2_754
O11 Na2 O1 76.8(3) . 2_754
O23 Na2 O22 90.4(3) 2_865 1_554
O22 Na2 O22 87.1(3) 2_765 1_554
O11 Na2 O22 162.0(3) . 1_554
O1 Na2 O22 85.5(3) 2_754 1_554
O23 Na2 O2 81.8(3) 2_865 .
O22 Na2 O2 172.6(3) 2_765 .
O11 Na2 O2 85.2(3) . .
O1 Na2 O2 75.5(3) 2_754 .
O22 Na2 O2 93.6(3) 1_554 .
O23 Na2 Na1 115.9(3) 2_865 .
O22 Na2 Na1 128.6(2) 2_765 .
O11 Na2 Na1 48.6(2) . .
O1 Na2 Na1 49.1(2) 2_754 .
O22 Na2 Na1 120.2(2) 1_554 .
O2 Na2 Na1 45.22(19) . .
O23 Na2 Na2 100.7(3) 2_865 2_764
O22 Na2 Na2 44.8(2) 2_765 2_764
O11 Na2 Na2 133.8(3) . 2_764
O1 Na2 Na2 91.7(3) 2_754 2_764
O22 Na2 Na2 42.4(2) 1_554 2_764
O2 Na2 Na2 135.6(3) . 2_764
Na1 Na2 Na2 140.79(19) . 2_764
O23 Na2 H22 95(5) 2_865 .
O22 Na2 H22 157(4) 2_765 .
O11 Na2 H22 73(5) . .
O1 Na2 H22 64(5) 2_754 .
O22 Na2 H22 103(6) 1_554 .
O2 Na2 H22 16(4) . .
Na1 Na2 H22 29(4) . .
Na2 Na2 H22 141(6) 2_764 .
O13 S1 O12 113.1(5) . .
O13 S1 O11 113.4(5) . .
O12 S1 O11 111.3(6) . .
O13 S1 C12 108.2(5) . .
O12 S1 C12 105.2(5) . .
O11 S1 C12 104.8(5) . .
O13 S1 Na1 134.6(4) . .
O12 S1 Na1 67.4(4) . .
O11 S1 Na1 44.0(4) . .
C12 S1 Na1 115.3(3) . .
O23 S2 O22 114.1(5) . .
O23 S2 O21 112.5(5) . .
O22 S2 O21 112.0(5) . .
O23 S2 C32 104.6(5) . .
O22 S2 C32 107.1(5) . .
O21 S2 C32 105.7(5) . .
C2 Au1 C2 180.0(5) . 2_755

loop_
_geom_bond_atom_site_label_1
_geom_bond_atom_site_label_2
_geom_bond_distance
_geom_bond_site_symmetry_2
C2 N1 1.333(12) .
C2 N3 1.337(13) .
C2 Au1 2.025(10) .
C4 C5 1.348(15) .
C4 N3 1.370(14) .
C4 H4 0.93 .
C5 N1 1.378(13) .
C5 H5 0.93 .
C11 N1 1.451(12) .
C11 C12 1.526(12) .
C11 H11A 0.97 .
C11 H11B 0.97 .
C12 S1 1.769(9) .
C12 H12A 0.97 .
C12 H12B 0.97 .
C31 N3 1.451(12) .
C31 C32 1.512(12) .
C31 H31A 0.97 .
C31 H31B 0.97 .
C32 S2 1.774(10) .
C32 H32A 0.97 .
C32 H32B 0.97 .
O1 Na2 2.428(9) 2_754
O1 Na1 2.521(8) .
O1 H11 0.85(2) .
O1 H12 0.85(2) .
O2 Na1 2.361(8) .
O2 Na2 2.503(10) .
O2 H21 0.84(4) .
O2 H22 0.86(4) .
O11 S1 1.456(8) .
O11 Na2 2.401(9) .
O11 Na1 2.499(9) .
O12 S1 1.454(9) .
O13 S1 1.442(8) .
O21 S2 1.467(8) .
O22 S2 1.456(8) .
O22 Na2 2.392(9) 2_765
O22 Na2 2.500(8) 1_556
O23 S2 1.445(8) .
O23 Na2 2.333(8) 2_865
Na1 O2 2.361(8) 2_754
Na1 O11 2.499(9) 2_754
Na1 O1 2.521(8) 2_754
Na2 O23 2.333(9) 2_865
Na2 O22 2.392(9) 2_765
Na2 O1 2.428(9) 2_754
Na2 O22 2.500(8) 1_554
Au1 C2 2.025(10) 2_755

loop_
_geom_hbond_atom_site_label_D
_geom_hbond_atom_site_label_H
_geom_hbond_atom_site_label_A
_geom_hbond_site_symmetry_A
_geom_hbond_distance_DH
_geom_hbond_distance_HA
_geom_hbond_distance_DA
_geom_hbond_angle_DHA
O1 H11 O12 . 0.85(2) 1.94(5) 2.737(12) 156(12)
O2 H21 O11 1_655 0.84(4) 2.41(7) 3.220(13) 162(16)
O2 H22 O11 . 0.86(4) 2.57(12) 3.319(12) 146(18)
O2 H22 O1 2_754 0.86(4) 2.33(15) 3.020(12) 138(18)
